data_4327319
loop_
_publ_author_name
'Gulliver T. Dalton'
'Lydie Viau'
'Susan M. Waterman'
'Mark G. Humphrey'
'Michael I. Bruce'
'Paul J. Low'
'Rachel L. Roberts'
'Anthony C. Willis'
'George A. Koutsantonis'
'Brian W. Skelton'
'Allan H. White'

_publ_contact_author_address
;
   Department of Chemistry
   University of Western Australia
   35 Stirling Highway
   Crawley
   Western Australia 6009
   Australia
;
_publ_contact_author_email bws@crystal.uwa.edu.au
_publ_contact_author_fax (+61)_08_9380_1118
_publ_contact_author_name 'Skelton, B. W.'
_publ_contact_author_phone (+61)_08-9380_3481
_publ_section_title
;
 Mixed-Metal Cluster Chemistry. 28. Core Enlargement of Tungsten-Iridium
 Clusters with Alkynyl, Ethyndiyl, and Butadiyndiyl Reagents
;
_journal_name_full 'Inorganic Chemistry'
_journal_page_first 3261
_journal_page_last 3269
_journal_paper_doi 10.1021/ic050040+
_journal_volume 44
_journal_year 2005
_chemical_formula_sum 'C27 H15 Ir3 O10 Ru2 W'
_chemical_formula_weight 1462.06
_space_group_IT_number 29
_symmetry_cell_setting orthorhombic
_symmetry_space_group_name_Hall 'P 2c -2ac'
_symmetry_space_group_name_H-M 'P c a 21'
_audit_creation_date 02-07-28
_audit_creation_method Xtal3.6
_cell_angle_alpha 90.00000
_cell_angle_beta 90.00000
_cell_angle_gamma 90.00000
_cell_formula_units_Z 4
_cell_length_a 14.9190(10)
_cell_length_b 11.8640(10)
_cell_length_c 16.2230(10)
_cell_measurement_reflns_used 7233
_cell_measurement_temperature 150
_cell_measurement_theta_max 27.5
_cell_measurement_theta_min 1.7
_cell_volume 2871.5(4)
_computing_cell_refinement 'Siemens SAINT (Siemens, 1995)'
_computing_data_collection 'Siemens SMART (Siemens, 1995)'
_computing_data_reduction 'xtal ADDREF SORTRF'
_computing_molecular_graphics xtal
_computing_publication_material 'xtal BONDLA CIFIO'
_computing_structure_refinement 'xtal CRYLSQ'
_computing_structure_solution xtal
_diffrn_ambient_temperature 150
_diffrn_measurement_device_type
;
Bruker SMART CCD diffractometer
;
_diffrn_measurement_method '\w scans'
_diffrn_radiation_detector 'CCD area detector'
_diffrn_radiation_monochromator graphite
_diffrn_radiation_source 'sealed tube'
_diffrn_radiation_type 'Mo K\a'
_diffrn_radiation_wavelength .71073
_diffrn_reflns_av_R_equivalents .081
_diffrn_reflns_av_sigmaI/netI .066
_diffrn_reflns_limit_h_max 25
_diffrn_reflns_limit_h_min 0
_diffrn_reflns_limit_k_max 20
_diffrn_reflns_limit_k_min 0
_diffrn_reflns_limit_l_max 27
_diffrn_reflns_limit_l_min -27
_diffrn_reflns_number 59481
_diffrn_reflns_theta_max 37.64
_diffrn_reflns_theta_min 1.72
_diffrn_standards_decay_% 0
_exptl_absorpt_coefficient_mu 18.921
_exptl_absorpt_correction_T_max .77
_exptl_absorpt_correction_T_min .37
_exptl_absorpt_correction_type multi-scan
_exptl_absorpt_process_details
;
 SADABS; Sheldrick, 1996
;
_exptl_crystal_colour dark
_exptl_crystal_density_diffrn 3.382
_exptl_crystal_description plate
_exptl_crystal_F_000 2600
_exptl_crystal_size_max .16
_exptl_crystal_size_mid .1
_exptl_crystal_size_min .06
_refine_diff_density_max 3.35
_refine_diff_density_min -4.898
_refine_ls_abs_structure_details 'Flack xabs refined'
_refine_ls_abs_structure_Flack .005(8)
_refine_ls_goodness_of_fit_all 1.052
_refine_ls_goodness_of_fit_ref 1.032
_refine_ls_hydrogen_treatment noref
_refine_ls_matrix_type full
_refine_ls_number_constraints 0
_refine_ls_number_parameters 388
_refine_ls_number_reflns 6297
_refine_ls_number_restraints 0
_refine_ls_R_factor_all .052
_refine_ls_R_factor_gt .038
_refine_ls_shift/su_max .008
_refine_ls_shift/su_mean .0004
_refine_ls_structure_factor_coef F
_refine_ls_weighting_scheme calc
_refine_ls_wR_factor_all .05
_refine_ls_wR_factor_ref .044
_reflns_d_resolution_high .582
_reflns_d_resolution_low 11.836
_reflns_Friedel_coverage .947
_reflns_limit_h_max 25
_reflns_limit_h_min 0
_reflns_limit_k_max 20
_reflns_limit_k_min 0
_reflns_limit_l_max 27
_reflns_limit_l_min 0
_reflns_number_gt 6425
_reflns_number_total 7745
_reflns_threshold_expression 'F    > 4.00 sig(F   )'
_cod_data_source_file ic0500402Bsi20050111_065545_3.cif
_cod_data_source_block mh2163
_cod_original_sg_symbol_Hall p_2c_-2ac
_cod_original_formula_sum 'C27 H15 Ir3 O10 Ru2 W1'
_cod_database_code 4327319

loop_
_symmetry_equiv_pos_as_xyz
+x,+y,+z
-x,-y,1/2+z
1/2-x,+y,1/2+z
1/2+x,-y,+z

loop_
_atom_site_label
_atom_site_fract_x
_atom_site_fract_y
_atom_site_fract_z
_atom_site_U_iso_or_equiv
_atom_site_adp_type
_atom_site_occupancy
Ir1 .48497(3) .25375(3) .50000 .01288(15) Uani 1.00000
Ir2 .35503(3) .23233(4) .60632(3) .01346(16) Uani 1.00000
Ir3 .45300(3) .03902(4) .56027(4) .01426(16) Uani 1.00000
W4 .31672(3) .37807(4) .46256(4) .01360(16) Uani 1.00000
Ru5 .41687(6) .45274(8) .58513(6) .0139(3) Uani 1.00000
Ru6 .38398(7) -.04155(8) .41141(6) .0156(4) Uani 1.00000
C11 .5852(8) .2836(10) .5662(8) .018(5) Uani 1.00000
O11 .6475(7) .2912(9) .6075(7) .029(5) Uani 1.00000
C12 .5493(10) .2640(11) .3991(8) .022(5) Uani 1.00000
O12 .5905(9) .2784(11) .3399(7) .033(6) Uani 1.00000
C21 .4180(9) .2324(13) .7062(9) .024(6) Uani 1.00000
O21 .4597(8) .2306(11) .7658(6) .032(6) Uani 1.00000
C22 .2376(9) .2058(12) .6476(9) .023(6) Uani 1.00000
O22 .1656(8) .1978(12) .6729(9) .041(7) Uani 1.00000
C31 .5614(9) .0444(11) .6230(7) .021(5) Uani 1.00000
O31 .6270(8) .0492(11) .6575(8) .036(6) Uani 1.00000
C32 .3905(9) -.0622(11) .6283(8) .019(5) Uani 1.00000
O32 .3475(8) -.1224(10) .6679(7) .031(5) Uani 1.00000
C41 .4277(8) .4810(11) .4574(8) .018(5) Uani 1.00000
O41 .4726(7) .5441(9) .4194(7) .025(5) Uani 1.00000
C51 .2747(7) .4401(10) .5728(7) .017(5) Uani 1.00000
O51 .2161(7) .4749(10) .6162(7) .028(5) Uani 1.00000
C61 .4946(9) -.0880(11) .4742(8) .020(5) Uani 1.00000
O61 .5552(9) -.1517(11) .4761(8) .041(6) Uani 1.00000
C62 .4653(12) .0184(14) .3356(9) .031(7) Uani 1.00000
O62 .5150(11) .0531(12) .2877(8) .048(8) Uani 1.00000
C1 .3439(8) .2158(10) .4751(8) .016(5) Uani 1.00000
C2 .3773(7) .1117(10) .4680(7) .014(4) Uani 1.00000
C401 .2933(11) .3927(14) .3209(9) .029(7) Uani 1.00000
C402 .2698(11) .4966(12) .3574(9) .028(7) Uani 1.00000
C403 .1966(12) .4799(14) .4091(11) .034(8) Uani 1.00000
C404 .1735(8) .3638(13) .4055(9) .025(6) Uani 1.00000
C405 .2327(10) .3110(13) .3504(9) .026(6) Uani 1.00000
C501 .5225(8) .5758(12) .6110(9) .023(5) Uani 1.00000
C502 .5234(9) .4987(13) .6770(9) .023(6) Uani 1.00000
C503 .4401(11) .5046(15) .7164(10) .031(7) Uani 1.00000
C504 .3864(11) .5853(15) .6745(11) .035(8) Uani 1.00000
C505 .4387(10) .6305(12) .6091(10) .026(6) Uani 1.00000
C601 .2334(10) -.0629(15) .4160(11) .033(7) Uani 1.00000
C602 .2633(11) -.0732(13) .3338(10) .030(7) Uani 1.00000
C603 .3211(11) -.1697(14) .3288(10) .031(7) Uani 1.00000
C604 .3264(11) -.2168(13) .4102(12) .032(7) Uani 1.00000
C605 .2718(13) -.1468(17) .4633(11) .042(9) Uani 1.00000
H401 .34306 .37996 .28271 .03500 Uiso 1.00000
H402 .29891 .56754 .34747 .03600 Uiso 1.00000
H403 .16764 .53706 .44200 .04100 Uiso 1.00000
H404 .12465 .32963 .43466 .03000 Uiso 1.00000
H405 .23323 .23269 .33645 .03300 Uiso 1.00000
H501 .57101 .58961 .57289 .02900 Uiso 1.00000
H502 .57234 .45102 .69219 .03000 Uiso 1.00000
H503 .42133 .46065 .76364 .03600 Uiso 1.00000
H504 .32613 .60452 .68851 .04000 Uiso 1.00000
H505 .41942 .68721 .57135 .03400 Uiso 1.00000
H601 .19342 -.00511 .43429 .04300 Uiso 1.00000
H602 .24681 -.02460 .28979 .03800 Uiso 1.00000
H603 .34985 -.19583 .28037 .04100 Uiso 1.00000
H604 .35898 -.28304 .42537 .04300 Uiso 1.00000
H605 .26392 -.15618 .52129 .05000 Uiso 1.00000

loop_
_atom_site_aniso_label
_atom_site_aniso_U_11
_atom_site_aniso_U_22
_atom_site_aniso_U_33
_atom_site_aniso_U_12
_atom_site_aniso_U_13
_atom_site_aniso_U_23
Ir1 .01225(14) .01260(15) .01378(14) .00100(13) .00135(13) -.00091(13)
Ir2 .01351(15) .01301(16) .01385(15) .00035(13) .00189(13) -.00104(14)
Ir3 .01694(17) .01206(17) .01377(15) .00174(14) -.00034(14) -.00034(14)
W4 .01289(15) .01181(17) .01610(16) .00046(14) -.00237(14) -.00016(14)
Ru5 .0116(3) .0130(4) .0172(3) .0001(3) -.0000(3) -.0032(3)
Ru6 .0184(4) .0131(4) .0153(4) -.0015(3) .0012(3) -.0030(3)
C11 .015(4) .016(5) .023(5) -.003(4) .000(4) -.004(4)
O11 .022(4) .029(5) .035(5) .004(4) -.010(4) -.003(5)
C12 .027(6) .020(5) .017(5) .002(5) .002(4) -.000(4)
O12 .040(6) .035(6) .025(5) -.003(5) .015(4) .001(4)
C21 .020(5) .030(7) .022(5) .009(5) .002(4) .001(5)
O21 .036(6) .042(6) .020(5) .012(5) -.010(4) -.003(4)
C22 .018(5) .022(6) .028(6) -.002(4) .005(4) .002(5)
O22 .024(5) .046(8) .054(8) -.012(5) .016(5) -.014(6)
C31 .024(5) .023(6) .016(5) -.002(4) -.007(4) .001(4)
O31 .030(6) .039(7) .039(6) .002(5) -.017(5) .007(5)
C32 .018(5) .021(5) .019(5) .001(4) .002(4) .000(4)
O32 .041(6) .027(5) .025(5) -.010(5) .006(4) .004(4)
C41 .016(4) .018(5) .021(5) -.006(4) -.001(4) -.001(4)
O41 .019(4) .026(5) .030(5) -.003(4) .006(4) .005(4)
C51 .013(4) .015(5) .022(5) .004(4) .002(4) -.001(4)
O51 .017(4) .032(5) .034(5) .005(4) .006(4) -.011(4)
C61 .021(5) .016(5) .023(5) -.005(4) .000(4) -.005(4)
O61 .041(6) .037(6) .043(6) .027(5) -.010(5) -.011(5)
C62 .042(8) .029(7) .022(6) -.015(6) .000(5) -.006(5)
O62 .054(8) .054(9) .036(6) -.027(7) .025(6) -.021(6)
C1 .018(5) .009(4) .023(5) -.003(4) -.005(4) -.001(4)
C2 .013(4) .016(5) .013(4) -.002(4) .001(3) .001(4)
C401 .034(7) .032(8) .021(6) -.004(6) -.005(5) .007(5)
C402 .040(8) .016(5) .027(6) -.008(5) -.020(6) .002(5)
C403 .036(8) .026(7) .039(8) .015(6) -.017(7) -.001(6)
C404 .016(5) .036(8) .024(6) -.006(5) -.006(4) .008(5)
C405 .028(7) .024(6) .025(6) .000(5) -.007(5) -.000(5)
C501 .018(5) .024(6) .027(6) -.004(4) -.003(5) -.009(5)
C502 .018(5) .024(6) .028(6) .000(5) -.008(4) -.001(5)
C503 .034(7) .037(8) .024(6) -.003(6) -.000(5) -.007(6)
C504 .025(6) .037(8) .042(8) .002(6) .002(6) -.027(7)
C505 .030(6) .019(6) .030(6) .000(5) -.006(6) -.003(5)
C601 .022(6) .037(8) .040(8) -.008(6) .005(6) -.013(7)
C602 .031(7) .025(7) .035(7) -.009(6) -.015(6) -.001(5)
C603 .037(8) .023(7) .032(7) -.012(6) -.006(6) -.004(5)
C604 .035(8) .019(6) .043(8) -.007(5) -.015(7) .004(6)
C605 .044(9) .048(10) .032(7) -.028(8) .004(7) -.007(8)

loop_
_atom_type_symbol
_atom_type_oxidation_number
_atom_type_number_in_cell
_atom_type_scat_dispersion_real
_atom_type_scat_dispersion_imag
_atom_type_scat_source
C 0 108 .002 .002 'Int Tables Vol IV Tables 2.2B and 2.3.1'
H 0 60 0 0 'Int Tables Vol IV Tables 2.2B and 2.3.1'
Ir 0 12 -2.066 7.99 'Int Tables Vol IV Tables 2.2B and 2.3.1'
O 0 40 .008 .006 'Int Tables Vol IV Tables 2.2B and 2.3.1'
Ru 0 8 -1.42 .836 'Int Tables Vol IV Tables 2.2B and 2.3.1'
W 0 4 -1.421 6.872 'Int Tables Vol IV Tables 2.2B and 2.3.1'

loop_
_geom_angle_atom_site_label_1
_geom_angle_atom_site_label_2
_geom_angle_atom_site_label_3
_geom_angle
Ir2 Ir1 Ir3 63.184(16)
Ir2 Ir1 W4 63.632(17)
Ir2 Ir1 Ru5 60.45(2)
Ir2 Ir1 C11 103.5(4)
Ir2 Ir1 C12 162.0(4)
Ir2 Ir1 C1 52.2(3)
Ir2 Ir1 C2 64.8(3)
Ir3 Ir1 W4 112.511(19)
Ir3 Ir1 Ru5 121.14(2)
Ir3 Ir1 C11 96.3(4)
Ir3 Ir1 C12 116.7(4)
Ir3 Ir1 C1 73.2(3)
Ir3 Ir1 C2 46.5(3)
W4 Ir1 Ru5 53.24(2)
W4 Ir1 C11 134.2(4)
W4 Ir1 C12 102.6(4)
W4 Ir1 C1 41.7(3)
W4 Ir1 C2 74.8(3)
Ru5 Ir1 C11 81.6(4)
Ru5 Ir1 C12 122.1(4)
Ru5 Ir1 C1 85.4(3)
Ru5 Ir1 C2 116.1(3)
C11 Ir1 C12 94.5(6)
C11 Ir1 C1 155.7(5)
C11 Ir1 C2 142.7(5)
C12 Ir1 C1 109.9(5)
C12 Ir1 C2 101.4(5)
C1 Ir1 C2 33.6(4)
Ir1 Ir2 Ir3 61.227(17)
Ir1 Ir2 W4 64.231(17)
Ir1 Ir2 Ru5 65.29(2)
Ir1 Ir2 C21 101.5(4)
Ir1 Ir2 C22 159.1(4)
Ir1 Ir2 C1 53.8(3)
Ir1 Ir2 C2 53.6(2)
Ir3 Ir2 W4 111.50(2)
Ir3 Ir2 Ru5 123.87(3)
Ir3 Ir2 C21 88.2(4)
Ir3 Ir2 C22 115.9(4)
Ir3 Ir2 C1 72.7(3)
Ir3 Ir2 C2 44.0(2)
W4 Ir2 Ru5 54.55(2)
W4 Ir2 C21 141.1(5)
W4 Ir2 C22 101.3(4)
W4 Ir2 C1 41.9(3)
W4 Ir2 C2 71.1(2)
Ru5 Ir2 C21 86.6(5)
Ru5 Ir2 C22 120.2(4)
Ru5 Ir2 C1 89.4(3)
Ru5 Ir2 C2 110.8(2)
C21 Ir2 C22 99.1(6)
C21 Ir2 C1 153.8(5)
C21 Ir2 C2 131.4(5)
C22 Ir2 C1 105.2(5)
C22 Ir2 C2 108.7(5)
C1 Ir2 C2 29.6(4)
Ir1 Ir3 Ir2 55.590(15)
Ir1 Ir3 Ru6 94.19(3)
Ir1 Ir3 C31 90.6(4)
Ir1 Ir3 C32 151.7(4)
Ir1 Ir3 C61 111.5(3)
Ir1 Ir3 C2 56.9(3)
Ir2 Ir3 Ru6 108.43(3)
Ir2 Ir3 C31 105.7(4)
Ir2 Ir3 C32 96.2(4)
Ir2 Ir3 C61 153.3(3)
Ir2 Ir3 C2 64.4(3)
Ru6 Ir3 C31 141.6(4)
Ru6 Ir3 C32 96.1(4)
Ru6 Ir3 C61 45.9(3)
Ru6 Ir3 C2 46.7(3)
C31 Ir3 C32 97.4(5)
C31 Ir3 C61 97.2(5)
C31 Ir3 C2 146.6(5)
C32 Ir3 C61 94.4(5)
C32 Ir3 C2 114.9(5)
C61 Ir3 C2 88.9(5)
Ir1 W4 Ir2 52.136(13)
Ir1 W4 Ru5 62.29(2)
Ir1 W4 C41 67.9(3)
Ir1 W4 C51 105.1(3)
Ir1 W4 C1 47.4(3)
Ir1 W4 C401 111.4(4)
Ir1 W4 C402 134.9(4)
Ir1 W4 C403 169.4(4)
Ir1 W4 C404 144.8(4)
Ir1 W4 C405 116.1(4)
Ir2 W4 Ru5 59.55(3)
Ir2 W4 C41 102.9(3)
Ir2 W4 C51 65.0(3)
Ir2 W4 C1 46.4(4)
Ir2 W4 C401 148.2(4)
Ir2 W4 C402 173.0(4)
Ir2 W4 C403 138.2(4)
Ir2 W4 C404 116.5(4)
Ir2 W4 C405 121.0(4)
Ru5 W4 C41 51.4(4)
Ru5 W4 C51 52.5(3)
Ru5 W4 C1 97.6(3)
Ru5 W4 C401 143.4(4)
Ru5 W4 C402 121.4(4)
Ru5 W4 C403 122.8(4)
Ru5 W4 C404 147.2(4)
Ru5 W4 C405 177.8(4)
C41 W4 C51 94.0(5)
C41 W4 C1 114.6(5)
C41 W4 C401 92.1(5)
C41 W4 C402 81.6(5)
C41 W4 C403 107.2(5)
C41 W4 C404 139.7(5)
C41 W4 C405 126.8(5)
C51 W4 C1 109.0(5)
C51 W4 C401 142.6(5)
C51 W4 C402 109.5(5)
C51 W4 C403 84.4(5)
C51 W4 C404 95.3(5)
C51 W4 C405 129.8(5)
C1 W4 C401 101.8(5)
C1 W4 C402 136.7(5)
C1 W4 C403 134.5(5)
C1 W4 C404 99.1(5)
C1 W4 C405 81.9(5)
C401 W4 C402 35.3(5)
C401 W4 C403 58.6(6)
C401 W4 C404 58.5(5)
C401 W4 C405 35.0(5)
C402 W4 C403 34.8(6)
C402 W4 C404 58.4(5)
C402 W4 C405 58.3(5)
C403 W4 C404 35.5(6)
C403 W4 C405 58.4(6)
C404 W4 C405 34.9(5)
Ir1 Ru5 Ir2 54.27(2)
Ir1 Ru5 W4 64.48(3)
Ir1 Ru5 C41 68.7(3)
Ir1 Ru5 C51 104.1(3)
Ir1 Ru5 C501 112.3(3)
Ir1 Ru5 C502 105.3(4)
Ir1 Ru5 C503 128.1(5)
Ir1 Ru5 C504 165.5(5)
Ir1 Ru5 C505 145.0(4)
Ir2 Ru5 W4 65.91(3)
Ir2 Ru5 C41 107.2(3)
Ir2 Ru5 C51 67.5(3)
Ir2 Ru5 C501 147.0(4)
Ir2 Ru5 C502 112.3(4)
Ir2 Ru5 C503 101.0(5)
Ir2 Ru5 C504 121.5(5)
Ir2 Ru5 C505 159.6(4)
W4 Ru5 C41 49.9(3)
W4 Ru5 C51 49.0(3)
W4 Ru5 C501 140.9(4)
W4 Ru5 C502 169.0(4)
W4 Ru5 C503 153.4(4)
W4 Ru5 C504 128.5(4)
W4 Ru5 C505 123.1(4)
C41 Ru5 C51 89.7(5)
C41 Ru5 C501 91.6(5)
C41 Ru5 C502 124.1(5)
C41 Ru5 C503 151.5(6)
C41 Ru5 C504 123.6(6)
C41 Ru5 C505 90.6(5)
C51 Ru5 C501 141.2(5)
C51 Ru5 C502 141.5(5)
C51 Ru5 C503 105.2(5)
C51 Ru5 C504 84.6(5)
C51 Ru5 C505 103.6(5)
C501 Ru5 C502 37.0(5)
C501 Ru5 C503 61.6(6)
C501 Ru5 C504 62.8(6)
C501 Ru5 C505 37.7(5)
C502 Ru5 C503 36.3(6)
C502 Ru5 C504 62.1(6)
C502 Ru5 C505 62.5(6)
C503 Ru5 C504 37.4(6)
C503 Ru5 C505 62.6(6)
C504 Ru5 C505 38.1(6)
Ir3 Ru6 C61 49.8(4)
Ir3 Ru6 C62 101.5(5)
Ir3 Ru6 C2 47.5(3)
Ir3 Ru6 C601 112.1(5)
Ir3 Ru6 C602 147.5(4)
Ir3 Ru6 C603 155.0(4)
Ir3 Ru6 C604 117.7(5)
Ir3 Ru6 C605 98.1(5)
C61 Ru6 C62 84.6(6)
C61 Ru6 C2 93.2(5)
C61 Ru6 C601 140.0(6)
C61 Ru6 C602 154.2(6)
C61 Ru6 C603 117.5(6)
C61 Ru6 C604 93.7(6)
C61 Ru6 C605 105.6(6)
C62 Ru6 C2 89.4(6)
C62 Ru6 C601 135.2(7)
C62 Ru6 C602 102.5(6)
C62 Ru6 C603 97.9(7)
C62 Ru6 C604 126.5(7)
C62 Ru6 C605 160.0(7)
C2 Ru6 C601 92.1(5)
C2 Ru6 C602 111.4(5)
C2 Ru6 C603 148.9(5)
C2 Ru6 C604 144.0(6)
C2 Ru6 C605 106.8(6)
C601 Ru6 C602 36.6(6)
C601 Ru6 C603 61.7(6)
C601 Ru6 C604 61.1(6)
C601 Ru6 C605 35.6(7)
C602 Ru6 C603 37.5(6)
C602 Ru6 C604 62.0(6)
C602 Ru6 C605 61.1(6)
C603 Ru6 C604 37.4(6)
C603 Ru6 C605 62.3(6)
C604 Ru6 C605 37.5(7)
Ir1 C11 O11 173.6(11)
Ir1 C12 O12 174.7(12)
Ir2 C21 O21 177.2(13)
Ir2 C22 O22 175.2(13)
Ir3 C31 O31 177.4(12)
Ir3 C32 O32 176.0(12)
W4 C41 Ru5 78.7(4)
W4 C41 O41 148.7(11)
Ru5 C41 O41 131.3(10)
W4 C51 Ru5 78.6(4)
W4 C51 O51 150.3(10)
Ru5 C51 O51 130.2(10)
Ir3 C61 Ru6 84.3(5)
Ir3 C61 O61 130.9(11)
Ru6 C61 O61 144.7(12)
Ru6 C62 O62 178.4(15)
Ir1 C1 Ir2 74.0(4)
Ir1 C1 W4 90.9(5)
Ir1 C1 C2 81.2(7)
Ir2 C1 W4 91.7(5)
Ir2 C1 C2 98.1(8)
W4 C1 C2 165.2(10)
Ir1 C2 Ir2 61.6(3)
Ir1 C2 Ir3 76.6(4)
Ir1 C2 Ru6 134.0(5)
Ir1 C2 C1 65.2(7)
Ir2 C2 Ir3 71.6(3)
Ir2 C2 Ru6 149.1(5)
Ir2 C2 C1 52.3(6)
Ir3 C2 Ru6 85.8(4)
Ir3 C2 C1 121.9(9)
Ru6 C2 C1 151.7(9)
W4 C401 C402 71.9(8)
W4 C401 C405 73.1(8)
W4 C401 H401 119.9
C402 C401 C405 107.4(13)
C402 C401 H401 126.0
C405 C401 H401 126.6
W4 C402 C401 72.8(8)
W4 C402 C403 72.9(9)
W4 C402 H402 121.1
C401 C402 C403 108.9(13)
C401 C402 H402 125.6
C403 C402 H402 125.5
W4 C403 C402 72.2(9)
W4 C403 C404 72.5(9)
W4 C403 H403 120.2
C402 C403 C404 107.7(14)
C402 C403 H403 125.8
C404 C403 H403 126.5
W4 C404 C403 72.0(9)
W4 C404 C405 73.1(8)
W4 C404 H404 122.1
C403 C404 C405 107.8(13)
C403 C404 H404 125.1
C405 C404 H404 127.1
W4 C405 C401 71.9(8)
W4 C405 C404 72.0(8)
W4 C405 H405 120.6
C401 C405 C404 108.3(13)
C401 C405 H405 125.6
C404 C405 H405 126.1
Ru5 C501 C502 73.7(8)
Ru5 C501 C505 70.4(8)
Ru5 C501 H501 122.0
C502 C501 C505 108.9(12)
C502 C501 H501 126.1
C505 C501 H501 125.0
Ru5 C502 C501 69.3(8)
Ru5 C502 C503 71.8(9)
Ru5 C502 H502 124.6
C501 C502 C503 107.8(13)
C501 C502 H502 126.0
C503 C502 H502 126.2
Ru5 C503 C502 71.9(9)
Ru5 C503 C504 69.2(10)
Ru5 C503 H503 123.9
C502 C503 C504 108.4(14)
C502 C503 H503 126.2
C504 C503 H503 125.3
Ru5 C504 C503 73.5(10)
Ru5 C504 C505 70.2(9)
Ru5 C504 H504 121.6
C503 C504 C505 107.5(14)
C503 C504 H504 125.3
C505 C504 H504 127.2
Ru5 C505 C501 71.9(8)
Ru5 C505 C504 71.7(9)
Ru5 C505 H505 121.7
C501 C505 C504 107.3(13)
C501 C505 H505 127.3
C504 C505 H505 125.4
Ru6 C601 C602 70.4(9)
Ru6 C601 C605 71.8(10)
Ru6 C601 H601 123.4
C602 C601 C605 109.3(15)
C602 C601 H601 123.6
C605 C601 H601 127.1
Ru6 C602 C601 73.0(9)
Ru6 C602 C603 71.4(9)
Ru6 C602 H602 122.1
C601 C602 C603 108.3(14)
C601 C602 H602 125.1
C603 C602 H602 126.6
Ru6 C603 C602 71.0(9)
Ru6 C603 C604 71.9(9)
Ru6 C603 H603 122.0
C602 C603 C604 106.9(14)
C602 C603 H603 125.5
C604 C603 H603 127.6
Ru6 C604 C603 70.7(9)
Ru6 C604 C605 71.3(10)
Ru6 C604 H604 124.2
C603 C604 C605 107.0(14)
C603 C604 H604 125.7
C605 C604 H604 127.3
Ru6 C605 C601 72.6(10)
Ru6 C605 C604 71.2(10)
Ru6 C605 H605 121.7
C601 C605 C604 108.5(16)
C601 C605 H605 125.5
C604 C605 H605 126.0

loop_
_geom_bond_atom_site_label_1
_geom_bond_atom_site_label_2
_geom_bond_distance
Ir1 Ir2 2.6073(6)
Ir1 Ir3 2.7701(6)
Ir1 W4 2.9741(6)
Ir1 Ru5 2.9178(10)
Ir1 C11 1.875(12)
Ir1 C12 1.901(13)
Ir1 C1 2.190(12)
Ir1 C2 2.385(11)
Ir2 Ir3 2.8204(7)
Ir2 W4 2.9589(7)
Ir2 Ru5 2.7941(10)
Ir2 C21 1.873(14)
Ir2 C22 1.902(13)
Ir2 C1 2.144(12)
Ir2 C2 2.681(11)
Ir3 Ru6 2.7939(12)
Ir3 C31 1.912(13)
Ir3 C32 1.879(13)
Ir3 C61 2.146(13)
Ir3 C2 2.064(11)
W4 Ru5 2.6402(11)
W4 C41 2.059(12)
W4 C51 2.032(12)
W4 C1 1.978(11)
W4 C401 2.332(14)
W4 C402 2.320(15)
W4 C403 2.329(17)
W4 C404 2.334(13)
W4 C405 2.348(14)
Ru5 C41 2.105(13)
Ru5 C51 2.136(11)
Ru5 C501 2.189(13)
Ru5 C502 2.245(14)
Ru5 C503 2.244(16)
Ru5 C504 2.187(18)
Ru5 C505 2.169(14)
Ru6 C61 2.017(13)
Ru6 C62 1.868(16)
Ru6 C2 2.040(11)
Ru6 C601 2.262(15)
Ru6 C602 2.228(16)
Ru6 C603 2.234(16)
Ru6 C604 2.250(16)
Ru6 C605 2.25(2)
C11 O11 1.148(16)
C12 O12 1.154(18)
C21 O21 1.150(18)
C22 O22 1.153(18)
C31 O31 1.130(18)
C32 O32 1.155(17)
C41 O41 1.179(16)
C51 O51 1.196(16)
C61 O61 1.179(18)
C62 O62 1.15(2)
C1 C2 1.336(16)
C401 C402 1.41(2)
C401 C405 1.41(2)
C401 H401 .979
C402 C403 1.39(2)
C402 H402 .961
C403 C404 1.42(2)
C403 H403 .965
C404 C405 1.40(2)
C404 H404 .958
C405 H405 .956
C501 C502 1.41(2)
C501 C505 1.41(2)
C501 H501 .966
C502 C503 1.40(2)
C502 H502 .956
C503 C504 1.42(2)
C503 H503 .969
C504 C505 1.42(2)
C504 H504 .955
C505 H505 .954
C601 C602 1.41(2)
C601 C605 1.38(3)
C601 H601 .956
C602 C603 1.43(2)
C602 H602 .951
C603 C604 1.44(2)
C603 H603 .947
C604 C605 1.45(3)
C604 H604 .956
C605 H605 .955
